data_4347174
loop_
_publ_author_name
'McWilliams, Sean F.'
'Rodgers, Kenton R.'
'Lukat-Rodgers, Gudrun'
'Mercado, Brandon Q.'
'Grubel, Katarzyna'
'Holland, Patrick L.'

_publ_contact_author
;
 Prof. Patrick L. Holland        
;
_publ_section_title
;
 Alkali Metal Variation and Twisting of the FeNNFe Core in Bridging Diiron
 Dinitrogen Complexes.
;
_journal_issue 6
_journal_name_full 'Inorganic chemistry'
_journal_page_first 2960
_journal_page_last 2968
_journal_paper_doi 10.1021/acs.inorgchem.5b02841
_journal_volume 55
_journal_year 2016
_chemical_formula_moiety 'C58 H82 Fe2 N6 Na2'
_chemical_formula_sum 'C58 H82 Fe2 N6 Na2'
_chemical_formula_weight 1020.97
_space_group_crystal_system triclinic
_space_group_IT_number 2
_space_group_name_Hall '-P 1'
_space_group_name_H-M_alt 'P -1'
_atom_sites_solution_hydrogens geom
_atom_sites_solution_primary direct
_atom_sites_solution_secondary difmap
_audit_creation_method SHELXL-2013
_cell_angle_alpha 87.308(6)
_cell_angle_beta 88.635(6)
_cell_angle_gamma 86.240(6)
_cell_formula_units_Z 2
_cell_length_a 11.5403(2)
_cell_length_b 13.3443(2)
_cell_length_c 18.4371(13)
_cell_measurement_reflns_used 25203
_cell_measurement_temperature 93(2)
_cell_measurement_theta_max 68.1
_cell_measurement_theta_min 2.4
_cell_volume 2829.4(2)
_computing_cell_refinement 'CrystalClear-SM Expert 2.0 r15 (Rigaku, 2011)'
_computing_data_collection 'CrystalClear-SM Expert 2.0 r15 (Rigaku, 2011)'
_computing_data_reduction 'CrystalClear-SM Expert 2.0 r15 (Rigaku, 2011)'
_computing_molecular_graphics
;
Dolomanov, O.V.; Bourhis, L.J.; Gildea, R.J.; Howard, J.A.K.; Puschmann, H., 
OLEX2: A complete structure solution, refinement and analysis program
(2009). J. Appl. Cryst., 42, 339-341.
;
_computing_publication_material 'SHELXL-2013 (Sheldrick, 2013)'
_computing_structure_refinement 'SHELXL-2013 (Sheldrick, 2013)'
_computing_structure_solution 'SHELXS-2013 (Sheldrick, 2013)'
_diffrn_ambient_temperature 93(2)
_diffrn_detector_area_resol_mean 22.2
_diffrn_measured_fraction_theta_full 0.982
_diffrn_measured_fraction_theta_max 0.977
_diffrn_measurement_device_type 'Rigaku Saturn 944+ CCD'
_diffrn_measurement_method \w
_diffrn_radiation_type CuK\a
_diffrn_radiation_wavelength 1.54187
_diffrn_reflns_av_R_equivalents 0.0912
_diffrn_reflns_av_unetI/netI 0.0490
_diffrn_reflns_Laue_measured_fraction_full 0.982
_diffrn_reflns_Laue_measured_fraction_max 0.977
_diffrn_reflns_limit_h_max 13
_diffrn_reflns_limit_h_min -13
_diffrn_reflns_limit_k_max 16
_diffrn_reflns_limit_k_min -16
_diffrn_reflns_limit_l_max 22
_diffrn_reflns_limit_l_min -22
_diffrn_reflns_number 84013
_diffrn_reflns_point_group_measured_fraction_full 0.982
_diffrn_reflns_point_group_measured_fraction_max 0.977
_diffrn_reflns_theta_full 67.687
_diffrn_reflns_theta_max 68.179
_diffrn_reflns_theta_min 2.400
_diffrn_source 'Rotating Anode'
_exptl_absorpt_coefficient_mu 4.565
_exptl_absorpt_correction_T_max 0.712
_exptl_absorpt_correction_T_min 0.569
_exptl_absorpt_correction_type multi-scan
_exptl_absorpt_process_details 'Jacobson, R. (1998) Private Communication'
_exptl_crystal_colour Black
_exptl_crystal_density_diffrn 1.198
_exptl_crystal_density_method 'not measured'
_exptl_crystal_description Block
_exptl_crystal_F_000 1092
_exptl_crystal_size_max 0.150
_exptl_crystal_size_mid 0.100
_exptl_crystal_size_min 0.080
_refine_diff_density_max 0.669
_refine_diff_density_min -0.873
_refine_diff_density_rms 0.078
_refine_ls_extinction_method none
_refine_ls_goodness_of_fit_ref 1.153
_refine_ls_hydrogen_treatment constr
_refine_ls_matrix_type full
_refine_ls_number_parameters 633
_refine_ls_number_reflns 10078
_refine_ls_number_restraints 0
_refine_ls_restrained_S_all 1.153
_refine_ls_R_factor_all 0.0703
_refine_ls_R_factor_gt 0.0605
_refine_ls_shift/su_max 0.000
_refine_ls_shift/su_mean 0.000
_refine_ls_structure_factor_coef Fsqd
_refine_ls_weighting_details 'w=1/[\s^2^(Fo^2^)+(0.0627P)^2^+4.1108P] where P=(Fo^2^+2Fc^2^)/3'
_refine_ls_weighting_scheme calc
_refine_ls_wR_factor_gt 0.1502
_refine_ls_wR_factor_ref 0.1603
_reflns_Friedel_coverage 0.000
_reflns_number_gt 8560
_reflns_number_total 10078
_reflns_threshold_expression 'I > 2\s(I)'
_cod_data_source_file ic5b02841_si_001.cif
_cod_data_source_block 2-Na
_cod_database_code 4347174
_shelx_space_group_comment
; 
The symmetry employed for this shelxl refinement is uniquely defined 
by the following loop, which should always be used as a source of 
symmetry information in preference to the above space-group names. 
They are only intended as comments. 
;
_shelx_estimated_absorpt_t_min 0.548
_shelx_estimated_absorpt_t_max 0.712
_shelxl_version_number 2013-4

loop_
_space_group_symop_operation_xyz
'x, y, z'
'-x, -y, -z'

loop_
_atom_site_label
_atom_site_type_symbol
_atom_site_fract_x
_atom_site_fract_y
_atom_site_fract_z
_atom_site_U_iso_or_equiv
_atom_site_adp_type
_atom_site_occupancy
_atom_site_site_symmetry_order
_atom_site_calc_flag
_atom_site_refinement_flags_posn
_atom_site_refinement_flags_adp
N1 N 0.5407(3) 0.9835(2) 0.02009(16) 0.0313(7) Uani 1 1 d . .
Na3 Na 0.55094(13) 1.17403(11) -0.00206(8) 0.0383(4) Uani 1 1 d . .
Fe1 Fe 0.65188(5) 0.94041(4) 0.07688(3) 0.02559(15) Uani 1 1 d . .
N11 N 0.7616(2) 1.0195(2) 0.12292(14) 0.0248(6) Uani 1 1 d . .
N21 N 0.7098(2) 0.8163(2) 0.12586(15) 0.0251(6) Uani 1 1 d . .
C11 C 0.9265(3) 1.0601(3) 0.1960(2) 0.0329(8) Uani 1 1 d . .
H11A H 0.9685 1.0926 0.1555 0.049 Uiso 1 1 calc R U
H11B H 0.9823 1.0249 0.2291 0.049 Uiso 1 1 calc R U
H11C H 0.8795 1.1112 0.2221 0.049 Uiso 1 1 calc R U
C21 C 0.8484(3) 0.9857(3) 0.16709(18) 0.0262(7) Uani 1 1 d . .
C31 C 0.8666(3) 0.8839(2) 0.18697(18) 0.0249(7) Uani 1 1 d . .
H31 H 0.9328 0.8666 0.2158 0.030 Uiso 1 1 calc R U
C41 C 0.8012(3) 0.8038(2) 0.17042(17) 0.0247(7) Uani 1 1 d . .
C51 C 0.8333(3) 0.7007(3) 0.2036(2) 0.0309(8) Uani 1 1 d . .
H51A H 0.7706 0.6799 0.2365 0.046 Uiso 1 1 calc R U
H51B H 0.9050 0.7025 0.2308 0.046 Uiso 1 1 calc R U
H51C H 0.8453 0.6527 0.1650 0.046 Uiso 1 1 calc R U
C12 C 0.7364(3) 1.1248(2) 0.10953(18) 0.0254(7) Uani 1 1 d . .
C22 C 0.7911(3) 1.1754(3) 0.05064(18) 0.0278(7) Uani 1 1 d . .
C32 C 0.7566(3) 1.2766(3) 0.03496(19) 0.0312(8) Uani 1 1 d . .
H32 H 0.7913 1.3114 -0.0052 0.037 Uiso 1 1 calc R U
C42 C 0.6727(3) 1.3266(3) 0.0772(2) 0.0338(8) Uani 1 1 d . .
H42 H 0.6509 1.3954 0.0662 0.041 Uiso 1 1 calc R U
C52 C 0.6207(3) 1.2766(3) 0.1352(2) 0.0324(8) Uani 1 1 d . .
H52 H 0.5629 1.3116 0.1636 0.039 Uiso 1 1 calc R U
C62 C 0.6517(3) 1.1753(3) 0.15289(18) 0.0282(7) Uani 1 1 d . .
C72 C 0.8818(3) 1.1215(3) 0.0032(2) 0.0327(8) Uani 1 1 d . .
H72 H 0.9065 1.0565 0.0294 0.039 Uiso 1 1 calc R U
C82 C 0.9901(4) 1.1807(3) -0.0097(2) 0.0442(10) Uani 1 1 d . .
H82A H 0.9702 1.2419 -0.0395 0.066 Uiso 1 1 calc R U
H82B H 1.0500 1.1392 -0.0350 0.066 Uiso 1 1 calc R U
H82C H 1.0195 1.1988 0.0370 0.066 Uiso 1 1 calc R U
C92 C 0.8297(4) 1.0960(3) -0.0692(2) 0.0445(10) Uani 1 1 d . .
H92A H 0.7661 1.0517 -0.0597 0.067 Uiso 1 1 calc R U
H92B H 0.8900 1.0619 -0.0993 0.067 Uiso 1 1 calc R U
H92C H 0.8000 1.1580 -0.0948 0.067 Uiso 1 1 calc R U
C102 C 0.5938(3) 1.1220(3) 0.21725(19) 0.0343(8) Uani 1 1 d . .
H102 H 0.6167 1.0487 0.2149 0.041 Uiso 1 1 calc R U
C112 C 0.6373(4) 1.1568(3) 0.2888(2) 0.0477(11) Uani 1 1 d . .
H11D H 0.7217 1.1433 0.2908 0.072 Uiso 1 1 calc R U
H11E H 0.6000 1.1204 0.3294 0.072 Uiso 1 1 calc R U
H11F H 0.6182 1.2291 0.2922 0.072 Uiso 1 1 calc R U
C122 C 0.4618(4) 1.1342(3) 0.2141(2) 0.0390(9) Uani 1 1 d . .
H12A H 0.4364 1.2056 0.2153 0.058 Uiso 1 1 calc R U
H12B H 0.4278 1.0976 0.2559 0.058 Uiso 1 1 calc R U
H12C H 0.4362 1.1070 0.1691 0.058 Uiso 1 1 calc R U
C13 C 0.6353(3) 0.7364(2) 0.11735(18) 0.0241(7) Uani 1 1 d . .
C23 C 0.5434(3) 0.7236(3) 0.16814(19) 0.0276(7) Uani 1 1 d . .
C33 C 0.4602(3) 0.6566(3) 0.1531(2) 0.0312(8) Uani 1 1 d . .
H33 H 0.3973 0.6478 0.1865 0.037 Uiso 1 1 calc R U
C43 C 0.4673(3) 0.6033(3) 0.0911(2) 0.0319(8) Uani 1 1 d . .
H43 H 0.4078 0.5604 0.0809 0.038 Uiso 1 1 calc R U
C53 C 0.5610(3) 0.6120(3) 0.04349(19) 0.0288(7) Uani 1 1 d . .
H53 H 0.5743 0.5622 0.0048 0.035 Uiso 1 1 calc R U
C63 C 0.6476(3) 0.6775(2) 0.05594(18) 0.0252(7) Uani 1 1 d . .
C73 C 0.5306(3) 0.7833(3) 0.23639(19) 0.0327(8) Uani 1 1 d . .
H73 H 0.6052 0.8155 0.2432 0.039 Uiso 1 1 calc R U
C83 C 0.4347(4) 0.8663(3) 0.2278(2) 0.0442(10) Uani 1 1 d . .
H83A H 0.4519 0.9099 0.1852 0.066 Uiso 1 1 calc R U
H83B H 0.4299 0.9060 0.2712 0.066 Uiso 1 1 calc R U
H83C H 0.3605 0.8364 0.2214 0.066 Uiso 1 1 calc R U
C93 C 0.5076(4) 0.7162(3) 0.3038(2) 0.0448(10) Uani 1 1 d . .
H93A H 0.4304 0.6903 0.3010 0.067 Uiso 1 1 calc R U
H93B H 0.5112 0.7554 0.3472 0.067 Uiso 1 1 calc R U
H93C H 0.5665 0.6599 0.3063 0.067 Uiso 1 1 calc R U
C103 C 0.7510(3) 0.6835(3) 0.00395(19) 0.0303(8) Uani 1 1 d . .
H103 H 0.8031 0.7325 0.0232 0.036 Uiso 1 1 calc R U
C113 C 0.8207(4) 0.5830(3) 0.0005(2) 0.0410(9) Uani 1 1 d . .
H11G H 0.7730 0.5337 -0.0201 0.062 Uiso 1 1 calc R U
H11H H 0.8438 0.5595 0.0495 0.062 Uiso 1 1 calc R U
H11I H 0.8903 0.5910 -0.0303 0.062 Uiso 1 1 calc R U
C123 C 0.7156(4) 0.7229(4) -0.0717(2) 0.0458(10) Uani 1 1 d . .
H12D H 0.6793 0.7911 -0.0691 0.069 Uiso 1 1 calc R U
H12E H 0.6601 0.6789 -0.0910 0.069 Uiso 1 1 calc R U
H12F H 0.7845 0.7239 -0.1038 0.069 Uiso 1 1 calc R U
N2 N 0.0208(3) 0.5241(2) 0.47334(16) 0.0321(7) Uani 1 1 d . .
Na4 Na 0.03423(14) 0.34343(10) 0.43746(7) 0.0373(4) Uani 1 1 d . .
Fe2 Fe 0.07044(5) 0.59120(4) 0.39791(3) 0.02640(15) Uani 1 1 d . .
N31 N 0.1209(2) 0.5502(2) 0.30330(15) 0.0245(6) Uani 1 1 d . .
N41 N 0.0869(2) 0.7319(2) 0.37609(14) 0.0264(6) Uani 1 1 d . .
C14 C 0.1693(3) 0.5679(3) 0.17272(18) 0.0315(8) Uani 1 1 d . .
H14A H 0.2328 0.5155 0.1767 0.047 Uiso 1 1 calc R U
H14B H 0.1915 0.6209 0.1375 0.047 Uiso 1 1 calc R U
H14C H 0.0993 0.5386 0.1564 0.047 Uiso 1 1 calc R U
C24 C 0.1456(3) 0.6116(3) 0.24510(18) 0.0254(7) Uani 1 1 d . .
C34 C 0.1460(3) 0.7161(2) 0.25085(18) 0.0255(7) Uani 1 1 d . .
H34 H 0.1653 0.7528 0.2073 0.031 Uiso 1 1 calc R U
C44 C 0.1221(3) 0.7741(2) 0.31160(18) 0.0247(7) Uani 1 1 d . .
C54 C 0.1343(3) 0.8849(3) 0.30543(19) 0.0304(8) Uani 1 1 d . .
H54A H 0.0630 0.9200 0.3235 0.046 Uiso 1 1 calc R U
H54B H 0.1481 0.9057 0.2544 0.046 Uiso 1 1 calc R U
H54C H 0.2000 0.9016 0.3343 0.046 Uiso 1 1 calc R U
C16 C 0.1374(3) 0.4438(2) 0.29851(18) 0.0275(7) Uani 1 1 d . .
C26 C 0.2443(3) 0.3958(3) 0.3189(2) 0.0310(8) Uani 1 1 d . .
C36 C 0.2562(4) 0.2902(3) 0.3221(2) 0.0379(9) Uani 1 1 d . .
H36 H 0.3278 0.2569 0.3365 0.045 Uiso 1 1 calc R U
C46 C 0.1656(4) 0.2346(3) 0.3046(2) 0.0389(9) Uani 1 1 d . .
H46 H 0.1749 0.1632 0.3070 0.047 Uiso 1 1 calc R U
C56 C 0.0613(4) 0.2822(3) 0.2837(2) 0.0364(9) Uani 1 1 d . .
H56 H -0.0005 0.2429 0.2713 0.044 Uiso 1 1 calc R U
C66 C 0.0443(3) 0.3871(3) 0.28015(19) 0.0311(8) Uani 1 1 d . .
C76 C 0.3470(3) 0.4563(3) 0.3375(2) 0.0403(9) Uani 1 1 d . .
H76 H 0.3225 0.5292 0.3300 0.048 Uiso 1 1 calc R U
C86 C 0.4503(4) 0.4332(4) 0.2869(3) 0.0564(12) Uani 1 1 d . .
H86A H 0.4769 0.3622 0.2938 0.085 Uiso 1 1 calc R U
H86B H 0.5134 0.4754 0.2979 0.085 Uiso 1 1 calc R U
H86C H 0.4271 0.4471 0.2364 0.085 Uiso 1 1 calc R U
C96 C 0.3793(4) 0.4377(4) 0.4169(3) 0.0541(12) Uani 1 1 d . .
H96A H 0.3117 0.4553 0.4481 0.081 Uiso 1 1 calc R U
H96B H 0.4430 0.4792 0.4279 0.081 Uiso 1 1 calc R U
H96C H 0.4038 0.3665 0.4258 0.081 Uiso 1 1 calc R U
C106 C -0.0723(4) 0.4366(3) 0.2582(2) 0.0393(9) Uani 1 1 d . .
H106 H -0.0629 0.5104 0.2516 0.047 Uiso 1 1 calc R U
C116 C -0.1124(4) 0.4008(4) 0.1859(2) 0.0534(12) Uani 1 1 d . .
H11J H -0.0510 0.4089 0.1489 0.080 Uiso 1 1 calc R U
H11K H -0.1828 0.4408 0.1710 0.080 Uiso 1 1 calc R U
H11L H -0.1291 0.3297 0.1916 0.080 Uiso 1 1 calc R U
C126 C -0.1642(4) 0.4218(4) 0.3180(3) 0.0497(11) Uani 1 1 d . .
H12G H -0.1707 0.3498 0.3289 0.075 Uiso 1 1 calc R U
H12H H -0.2392 0.4523 0.3018 0.075 Uiso 1 1 calc R U
H12I H -0.1416 0.4538 0.3619 0.075 Uiso 1 1 calc R U
C17 C 0.0625(3) 0.7925(2) 0.43673(18) 0.0268(7) Uani 1 1 d . .
C27 C 0.1529(3) 0.8137(3) 0.48295(19) 0.0293(7) Uani 1 1 d . .
C37 C 0.1236(3) 0.8611(3) 0.54759(19) 0.0315(8) Uani 1 1 d . .
H37 H 0.1832 0.8739 0.5800 0.038 Uiso 1 1 calc R U
C47 C 0.0100(3) 0.8894(3) 0.5651(2) 0.0334(8) Uani 1 1 d . .
H47 H -0.0080 0.9207 0.6095 0.040 Uiso 1 1 calc R U
C57 C -0.0780(3) 0.8726(3) 0.51854(19) 0.0325(8) Uani 1 1 d . .
H57 H -0.1557 0.8945 0.5307 0.039 Uiso 1 1 calc R U
C67 C -0.0544(3) 0.8238(3) 0.45360(18) 0.0296(8) Uani 1 1 d . .
C77 C 0.2788(3) 0.7828(3) 0.4650(2) 0.0371(9) Uani 1 1 d . .
H77 H 0.2830 0.7622 0.4135 0.044 Uiso 1 1 calc R U
C87 C 0.3577(4) 0.8698(4) 0.4708(2) 0.0491(11) Uani 1 1 d . .
H87A H 0.3552 0.8918 0.5208 0.074 Uiso 1 1 calc R U
H87B H 0.3308 0.9259 0.4379 0.074 Uiso 1 1 calc R U
H87C H 0.4375 0.8474 0.4574 0.074 Uiso 1 1 calc R U
C97 C 0.3222(4) 0.6920(4) 0.5130(3) 0.0523(11) Uani 1 1 d . .
H97A H 0.2714 0.6368 0.5078 0.078 Uiso 1 1 calc R U
H97B H 0.3212 0.7106 0.5638 0.078 Uiso 1 1 calc R U
H97C H 0.4016 0.6706 0.4980 0.078 Uiso 1 1 calc R U
C107 C -0.1531(3) 0.8054(3) 0.4044(2) 0.0336(8) Uani 1 1 d . .
H107 H -0.1180 0.7766 0.3592 0.040 Uiso 1 1 calc R U
C117 C -0.2240(4) 0.9013(3) 0.3817(2) 0.0403(9) Uani 1 1 d . .
H11M H -0.1726 0.9494 0.3585 0.061 Uiso 1 1 calc R U
H11N H -0.2619 0.9305 0.4247 0.061 Uiso 1 1 calc R U
H11O H -0.2831 0.8857 0.3474 0.061 Uiso 1 1 calc R U
C127 C -0.2308(4) 0.7273(3) 0.4396(3) 0.0475(10) Uani 1 1 d . .
H12J H -0.2619 0.7509 0.4861 0.071 Uiso 1 1 calc R U
H12K H -0.1852 0.6634 0.4477 0.071 Uiso 1 1 calc R U
H12L H -0.2952 0.7176 0.4074 0.071 Uiso 1 1 calc R U

loop_
_atom_site_aniso_label
_atom_site_aniso_U_11
_atom_site_aniso_U_22
_atom_site_aniso_U_33
_atom_site_aniso_U_23
_atom_site_aniso_U_13
_atom_site_aniso_U_12
N1 0.0313(16) 0.0267(15) 0.0364(16) 0.0010(12) -0.0080(13) -0.0056(12)
Na3 0.0353(8) 0.0325(8) 0.0482(9) -0.0026(6) -0.0140(7) -0.0066(6)
Fe1 0.0258(3) 0.0247(3) 0.0266(3) 0.0021(2) -0.0069(2) -0.0040(2)
N11 0.0285(15) 0.0213(14) 0.0240(14) 0.0044(11) -0.0015(12) -0.0011(11)
N21 0.0228(14) 0.0282(15) 0.0256(14) -0.0036(11) -0.0044(11) -0.0074(11)
C11 0.037(2) 0.0285(18) 0.035(2) -0.0024(15) -0.0124(16) -0.0064(15)
C21 0.0251(17) 0.0274(17) 0.0263(17) 0.0027(13) -0.0057(14) -0.0035(14)
C31 0.0241(17) 0.0258(17) 0.0249(16) 0.0047(13) -0.0064(13) -0.0035(13)
C41 0.0238(17) 0.0269(17) 0.0234(16) 0.0014(13) -0.0029(13) -0.0040(13)
C51 0.033(2) 0.0245(17) 0.0345(19) 0.0056(14) -0.0070(16) -0.0038(14)
C12 0.0264(17) 0.0228(16) 0.0273(17) 0.0006(13) -0.0090(14) -0.0018(13)
C22 0.0272(18) 0.0309(18) 0.0258(17) 0.0018(14) -0.0047(14) -0.0057(14)
C32 0.037(2) 0.0260(18) 0.0306(18) 0.0057(14) -0.0074(16) -0.0044(15)
C42 0.038(2) 0.0234(17) 0.040(2) 0.0038(15) -0.0128(17) -0.0052(15)
C52 0.036(2) 0.0283(18) 0.0324(19) -0.0019(15) -0.0059(16) -0.0005(15)
C62 0.0313(19) 0.0263(17) 0.0271(17) -0.0004(14) -0.0054(15) -0.0009(14)
C72 0.034(2) 0.0306(19) 0.0331(19) 0.0041(15) 0.0020(16) -0.0053(15)
C82 0.037(2) 0.043(2) 0.053(3) 0.0002(19) 0.0044(19) -0.0105(18)
C92 0.050(3) 0.050(2) 0.034(2) -0.0039(18) 0.0011(19) -0.007(2)
C102 0.042(2) 0.0320(19) 0.0276(18) 0.0040(15) 0.0022(16) 0.0010(16)
C112 0.056(3) 0.055(3) 0.030(2) -0.0007(18) -0.0010(19) 0.011(2)
C122 0.045(2) 0.037(2) 0.034(2) 0.0021(16) 0.0057(17) 0.0004(17)
C13 0.0194(16) 0.0270(17) 0.0265(17) -0.0001(13) -0.0022(13) -0.0053(13)
C23 0.0269(18) 0.0276(17) 0.0294(18) -0.0044(14) -0.0028(14) -0.0067(14)
C33 0.0302(19) 0.0324(19) 0.0320(19) -0.0047(15) 0.0056(15) -0.0083(15)
C43 0.0314(19) 0.0297(18) 0.036(2) -0.0070(15) 0.0021(16) -0.0125(15)
C53 0.0287(18) 0.0266(17) 0.0315(18) -0.0021(14) -0.0026(15) -0.0042(14)
C63 0.0237(17) 0.0260(17) 0.0260(17) 0.0005(13) -0.0020(14) -0.0029(13)
C73 0.0293(19) 0.040(2) 0.0309(19) -0.0088(15) 0.0028(15) -0.0129(16)
C83 0.046(2) 0.037(2) 0.051(2) -0.0161(18) 0.009(2) -0.0056(18)
C93 0.053(3) 0.053(3) 0.030(2) -0.0086(18) 0.0014(18) -0.013(2)
C103 0.0309(19) 0.0327(19) 0.0277(18) -0.0013(14) 0.0005(15) -0.0062(15)
C113 0.040(2) 0.041(2) 0.042(2) -0.0035(17) 0.0076(18) -0.0005(17)
C123 0.045(2) 0.059(3) 0.033(2) 0.0084(19) 0.0025(18) -0.007(2)
N2 0.0460(19) 0.0223(14) 0.0279(15) 0.0004(11) 0.0007(13) -0.0037(13)
Na4 0.0561(10) 0.0282(7) 0.0272(7) -0.0004(6) 0.0007(7) -0.0012(7)
Fe2 0.0354(3) 0.0231(3) 0.0207(3) 0.0015(2) 0.0013(2) -0.0036(2)
N31 0.0279(15) 0.0200(13) 0.0260(14) 0.0018(11) -0.0022(12) -0.0053(11)
N41 0.0303(16) 0.0285(15) 0.0203(13) -0.0010(11) -0.0022(12) -0.0013(12)
C14 0.041(2) 0.0302(18) 0.0250(17) -0.0054(14) 0.0042(15) -0.0101(16)
C24 0.0239(17) 0.0292(17) 0.0233(16) -0.0003(13) -0.0005(13) -0.0039(13)
C34 0.0308(18) 0.0240(16) 0.0214(16) 0.0022(13) 0.0000(14) -0.0033(14)
C44 0.0229(17) 0.0277(17) 0.0234(16) 0.0035(13) -0.0026(13) -0.0021(13)
C54 0.035(2) 0.0261(18) 0.0303(18) -0.0005(14) 0.0014(15) -0.0041(15)
C16 0.0344(19) 0.0249(17) 0.0230(16) 0.0012(13) 0.0034(14) -0.0040(14)
C26 0.0319(19) 0.0255(18) 0.0350(19) -0.0003(14) 0.0040(15) -0.0005(14)
C36 0.038(2) 0.0289(19) 0.046(2) -0.0026(16) 0.0054(18) 0.0008(16)
C46 0.052(2) 0.0265(19) 0.038(2) -0.0034(15) 0.0077(18) -0.0041(17)
C56 0.045(2) 0.0310(19) 0.035(2) -0.0023(15) -0.0037(17) -0.0106(17)
C66 0.040(2) 0.0289(18) 0.0248(17) 0.0017(14) -0.0013(15) -0.0073(15)
C76 0.029(2) 0.033(2) 0.058(3) -0.0017(18) 0.0014(18) -0.0036(16)
C86 0.039(2) 0.045(3) 0.086(4) -0.005(2) 0.011(2) -0.007(2)
C96 0.042(3) 0.057(3) 0.065(3) -0.004(2) -0.016(2) -0.005(2)
C106 0.043(2) 0.034(2) 0.042(2) 0.0038(17) -0.0144(18) -0.0111(17)
C116 0.063(3) 0.053(3) 0.046(3) 0.009(2) -0.025(2) -0.020(2)
C126 0.037(2) 0.051(3) 0.061(3) 0.003(2) -0.005(2) -0.0022(19)
C17 0.0321(19) 0.0236(16) 0.0245(17) 0.0004(13) -0.0005(14) -0.0011(14)
C27 0.0342(19) 0.0280(18) 0.0258(17) -0.0009(14) -0.0034(15) -0.0004(15)
C37 0.038(2) 0.0305(18) 0.0264(17) -0.0037(14) -0.0028(15) -0.0029(15)
C47 0.043(2) 0.0314(19) 0.0268(18) -0.0040(14) 0.0000(16) -0.0046(16)
C57 0.039(2) 0.0290(18) 0.0294(18) -0.0054(14) 0.0016(16) -0.0012(15)
C67 0.038(2) 0.0260(17) 0.0247(17) 0.0003(14) -0.0034(15) -0.0062(15)
C77 0.035(2) 0.043(2) 0.034(2) -0.0079(17) -0.0068(16) 0.0006(17)
C87 0.038(2) 0.062(3) 0.049(3) -0.015(2) 0.0013(19) -0.010(2)
C97 0.048(3) 0.054(3) 0.053(3) -0.002(2) -0.010(2) 0.013(2)
C107 0.0303(19) 0.037(2) 0.0339(19) -0.0059(16) -0.0021(16) -0.0031(16)
C117 0.041(2) 0.041(2) 0.039(2) -0.0059(17) -0.0106(18) 0.0021(18)
C127 0.043(2) 0.042(2) 0.059(3) -0.003(2) -0.008(2) -0.0102(19)

loop_
_atom_type_symbol
_atom_type_description
_atom_type_scat_dispersion_real
_atom_type_scat_dispersion_imag
_atom_type_scat_source
C C 0.0181 0.0091 'International Tables Vol C Tables 4.2.6.8 and 6.1.1.4'
H H 0.0000 0.0000 'International Tables Vol C Tables 4.2.6.8 and 6.1.1.4'
Fe Fe -1.1336 3.1974 'International Tables Vol C Tables 4.2.6.8 and 6.1.1.4'
N N 0.0311 0.0180 'International Tables Vol C Tables 4.2.6.8 and 6.1.1.4'
Na Na 0.1353 0.1239 'International Tables Vol C Tables 4.2.6.8 and 6.1.1.4'

loop_
_geom_angle_atom_site_label_1
_geom_angle_atom_site_label_2
_geom_angle_atom_site_label_3
_geom_angle
_geom_angle_site_symmetry_1
_geom_angle_site_symmetry_3
N1 N1 Fe1 178.6(4) 2_675 .
N1 N1 Na3 80.6(3) 2_675 2_675
Fe1 N1 Na3 100.39(13) . 2_675
N1 N1 Na3 70.6(2) 2_675 .
Fe1 N1 Na3 108.43(13) . .
Na3 N1 Na3 151.18(13) 2_675 .
N1 Na3 N1 28.82(13) 2_675 .
N1 Na3 C32 149.07(11) 2_675 .
N1 Na3 C32 121.49(11) . .
N1 Na3 C22 121.71(11) 2_675 .
N1 Na3 C22 94.02(10) . .
C32 Na3 C22 27.53(9) . .
N1 Na3 C42 157.62(12) 2_675 .
N1 Na3 C42 131.68(11) . .
C32 Na3 C42 26.98(10) . .
C22 Na3 C42 47.98(10) . .
N1 Na3 C12 106.25(10) 2_675 .
N1 Na3 C12 77.63(10) . .
C32 Na3 C12 47.85(9) . .
C22 Na3 C12 27.23(9) . .
C42 Na3 C12 55.06(9) . .
N1 Na3 C63 98.54(10) 2_675 2_675
N1 Na3 C63 126.18(10) . 2_675
C32 Na3 C63 112.14(10) . 2_675
C22 Na3 C63 139.67(10) . 2_675
C42 Na3 C63 95.18(10) . 2_675
C12 Na3 C63 147.01(10) . 2_675
N1 Na3 C52 132.61(11) 2_675 .
N1 Na3 C52 112.01(11) . .
C32 Na3 C52 46.90(11) . .
C22 Na3 C52 55.12(10) . .
C42 Na3 C52 26.16(10) . .
C12 Na3 C52 46.53(9) . .
C63 Na3 C52 100.52(10) 2_675 .
N1 Na3 C62 111.03(11) 2_675 .
N1 Na3 C62 86.74(10) . .
C32 Na3 C62 55.13(10) . .
C22 Na3 C62 47.50(10) . .
C42 Na3 C62 46.64(9) . .
C12 Na3 C62 26.45(9) . .
C63 Na3 C62 123.13(10) 2_675 .
C52 Na3 C62 26.15(9) . .
N1 Na3 C53 124.49(11) 2_675 2_675
N1 Na3 C53 152.15(11) . 2_675
C32 Na3 C53 86.08(10) . 2_675
C22 Na3 C53 113.61(10) . 2_675
C42 Na3 C53 71.19(10) . 2_675
C12 Na3 C53 126.04(10) . 2_675
C63 Na3 C53 26.07(9) 2_675 2_675
C52 Na3 C53 83.02(10) . 2_675
C62 Na3 C53 108.88(10) . 2_675
N1 Na3 Fe1 31.57(7) 2_675 2_675
N1 Na3 Fe1 60.39(7) . 2_675
C32 Na3 Fe1 167.95(10) . 2_675
C22 Na3 Fe1 150.38(9) . 2_675
C42 Na3 Fe1 161.39(9) . 2_675
C12 Na3 Fe1 137.60(8) . 2_675
C63 Na3 Fe1 68.23(7) 2_675 2_675
C52 Na3 Fe1 145.04(9) . 2_675
C62 Na3 Fe1 135.57(8) . 2_675
C53 Na3 Fe1 93.60(7) 2_675 2_675
N1 Na3 Fe1 56.59(7) 2_675 .
N1 Na3 Fe1 27.77(7) . .
C32 Na3 Fe1 94.42(8) . .
C22 Na3 Fe1 67.40(7) . .
C42 Na3 Fe1 104.82(8) . .
C12 Na3 Fe1 50.03(7) . .
C63 Na3 Fe1 151.21(8) 2_675 .
C52 Na3 Fe1 89.40(8) . .
C62 Na3 Fe1 63.25(7) . .
C53 Na3 Fe1 169.16(9) 2_675 .
Fe1 Na3 Fe1 88.16(4) 2_675 .
N1 Fe1 N21 139.14(13) . .
N1 Fe1 N11 127.48(13) . .
N21 Fe1 N11 93.15(11) . .
N1 Fe1 Na3 48.04(10) . 2_675
N21 Fe1 Na3 91.13(8) . 2_675
N11 Fe1 Na3 174.38(9) . 2_675
N1 Fe1 Na3 43.80(10) . .
N21 Fe1 Na3 176.29(8) . .
N11 Fe1 Na3 83.75(8) . .
Na3 Fe1 Na3 91.84(4) 2_675 .
C21 N11 C12 120.5(3) . .
C21 N11 Fe1 127.4(2) . .
C12 N11 Fe1 111.9(2) . .
C41 N21 C13 120.6(3) . .
C41 N21 Fe1 126.9(2) . .
C13 N21 Fe1 112.1(2) . .
C21 C11 H11A 109.5 . .
C21 C11 H11B 109.5 . .
H11A C11 H11B 109.5 . .
C21 C11 H11C 109.5 . .
H11A C11 H11C 109.5 . .
H11B C11 H11C 109.5 . .
N11 C21 C31 121.4(3) . .
N11 C21 C11 119.1(3) . .
C31 C21 C11 119.5(3) . .
C21 C31 C41 129.0(3) . .
C21 C31 H31 115.5 . .
C41 C31 H31 115.5 . .
N21 C41 C31 121.8(3) . .
N21 C41 C51 119.1(3) . .
C31 C41 C51 119.1(3) . .
C41 C51 H51A 109.5 . .
C41 C51 H51B 109.5 . .
H51A C51 H51B 109.5 . .
C41 C51 H51C 109.5 . .
H51A C51 H51C 109.5 . .
H51B C51 H51C 109.5 . .
C62 C12 C22 120.9(3) . .
C62 C12 N11 119.1(3) . .
C22 C12 N11 119.9(3) . .
C62 C12 Na3 80.23(19) . .
C22 C12 Na3 73.88(19) . .
N11 C12 Na3 113.6(2) . .
C32 C22 C12 118.4(3) . .
C32 C22 C72 120.3(3) . .
C12 C22 C72 121.3(3) . .
C32 C22 Na3 74.9(2) . .
C12 C22 Na3 78.89(19) . .
C72 C22 Na3 114.2(2) . .
C42 C32 C22 121.0(3) . .
C42 C32 Na3 79.5(2) . .
C22 C32 Na3 77.6(2) . .
C42 C32 H32 119.5 . .
C22 C32 H32 119.5 . .
Na3 C32 H32 113.7 . .
C52 C42 C32 120.1(3) . .
C52 C42 Na3 80.2(2) . .
C32 C42 Na3 73.5(2) . .
C52 C42 H42 119.9 . .
C32 C42 H42 119.9 . .
Na3 C42 H42 117.1 . .
C42 C52 C62 121.2(4) . .
C42 C52 Na3 73.7(2) . .
C62 C52 Na3 78.1(2) . .
C42 C52 H52 119.4 . .
C62 C52 H52 119.4 . .
Na3 C52 H52 119.7 . .
C52 C62 C12 118.4(3) . .
C52 C62 C102 120.2(3) . .
C12 C62 C102 121.3(3) . .
C52 C62 Na3 75.7(2) . .
C12 C62 Na3 73.33(19) . .
C102 C62 Na3 121.1(2) . .
C22 C72 C82 112.5(3) . .
C22 C72 C92 110.8(3) . .
C82 C72 C92 110.9(3) . .
C22 C72 H72 107.5 . .
C82 C72 H72 107.5 . .
C92 C72 H72 107.5 . .
C72 C82 H82A 109.5 . .
C72 C82 H82B 109.5 . .
H82A C82 H82B 109.5 . .
C72 C82 H82C 109.5 . .
H82A C82 H82C 109.5 . .
H82B C82 H82C 109.5 . .
C72 C92 H92A 109.5 . .
C72 C92 H92B 109.5 . .
H92A C92 H92B 109.5 . .
C72 C92 H92C 109.5 . .
H92A C92 H92C 109.5 . .
H92B C92 H92C 109.5 . .
C62 C102 C122 112.0(3) . .
C62 C102 C112 111.0(3) . .
C122 C102 C112 111.4(3) . .
C62 C102 H102 107.4 . .
C122 C102 H102 107.4 . .
C112 C102 H102 107.4 . .
C102 C112 H11D 109.5 . .
C102 C112 H11E 109.5 . .
H11D C112 H11E 109.5 . .
C102 C112 H11F 109.5 . .
H11D C112 H11F 109.5 . .
H11E C112 H11F 109.5 . .
C102 C122 H12A 109.5 . .
C102 C122 H12B 109.5 . .
H12A C122 H12B 109.5 . .
C102 C122 H12C 109.5 . .
H12A C122 H12C 109.5 . .
H12B C122 H12C 109.5 . .
C63 C13 C23 120.8(3) . .
C63 C13 N21 120.2(3) . .
C23 C13 N21 118.7(3) . .
C33 C23 C13 118.3(3) . .
C33 C23 C73 119.7(3) . .
C13 C23 C73 121.9(3) . .
C43 C33 C23 121.3(3) . .
C43 C33 H33 119.3 . .
C23 C33 H33 119.3 . .
C33 C43 C53 120.1(3) . .
C33 C43 H43 120.0 . .
C53 C43 H43 120.0 . .
C43 C53 C63 121.1(3) . .
C43 C53 Na3 85.8(2) . 2_675
C63 C53 Na3 75.22(19) . 2_675
C43 C53 H53 119.0 . .
C63 C53 H53 119.0 . .
Na3 C53 H53 119.0 2_675 .
C53 C63 C13 118.1(3) . .
C53 C63 C103 120.0(3) . .
C13 C63 C103 121.9(3) . .
C53 C63 Na3 78.7(2) . 2_675
C13 C63 Na3 81.62(19) . 2_675
C103 C63 Na3 109.3(2) . 2_675
C83 C73 C23 110.4(3) . .
C83 C73 C93 110.4(3) . .
C23 C73 C93 111.9(3) . .
C83 C73 H73 108.0 . .
C23 C73 H73 108.0 . .
C93 C73 H73 108.0 . .
C73 C83 H83A 109.5 . .
C73 C83 H83B 109.5 . .
H83A C83 H83B 109.5 . .
C73 C83 H83C 109.5 . .
H83A C83 H83C 109.5 . .
H83B C83 H83C 109.5 . .
C73 C93 H93A 109.5 . .
C73 C93 H93B 109.5 . .
H93A C93 H93B 109.5 . .
C73 C93 H93C 109.5 . .
H93A C93 H93C 109.5 . .
H93B C93 H93C 109.5 . .
C63 C103 C113 111.7(3) . .
C63 C103 C123 112.2(3) . .
C113 C103 C123 110.7(3) . .
C63 C103 H103 107.3 . .
C113 C103 H103 107.3 . .
C123 C103 H103 107.3 . .
C103 C113 H11G 109.5 . .
C103 C113 H11H 109.5 . .
H11G C113 H11H 109.5 . .
C103 C113 H11I 109.5 . .
H11G C113 H11I 109.5 . .
H11H C113 H11I 109.5 . .
C103 C123 H12D 109.5 . .
C103 C123 H12E 109.5 . .
H12D C123 H12E 109.5 . .
C103 C123 H12F 109.5 . .
H12D C123 H12F 109.5 . .
H12E C123 H12F 109.5 . .
N2 N2 Fe2 176.9(4) 2_566 .
N2 N2 Na4 76.2(3) 2_566 2_566
Fe2 N2 Na4 103.92(13) . 2_566
N2 N2 Na4 75.0(3) 2_566 .
Fe2 N2 Na4 104.84(14) . .
Na4 N2 Na4 151.19(13) 2_566 .
N2 Na4 N2 28.81(13) 2_566 .
N2 Na4 C66 122.64(11) 2_566 .
N2 Na4 C66 96.33(10) . .
N2 Na4 C67 95.42(10) 2_566 2_566
N2 Na4 C67 121.56(11) . 2_566
C66 Na4 C67 141.80(11) . 2_566
N2 Na4 C57 122.87(11) 2_566 2_566
N2 Na4 C57 148.21(11) . 2_566
C66 Na4 C57 114.36(11) . 2_566
C67 Na4 C57 27.46(9) 2_566 2_566
N2 Na4 C56 149.58(11) 2_566 .
N2 Na4 C56 123.50(11) . .
C66 Na4 C56 27.30(10) . .
C67 Na4 C56 114.51(11) 2_566 .
C57 Na4 C56 87.10(10) 2_566 .
N2 Na4 C16 109.16(10) 2_566 .
N2 Na4 C16 80.36(10) . .
C66 Na4 C16 26.96(9) . .
C67 Na4 C16 146.83(11) 2_566 .
C57 Na4 C16 124.02(11) 2_566 .
C56 Na4 C16 46.71(10) . .
N2 Na4 C17 80.89(10) 2_566 2_566
N2 Na4 C17 109.70(10) . 2_566
C66 Na4 C17 146.21(11) . 2_566
C67 Na4 C17 26.94(10) 2_566 2_566
C57 Na4 C17 46.82(10) 2_566 2_566
C56 Na4 C17 123.82(11) . 2_566
C16 Na4 C17 169.94(10) . 2_566
N2 Na4 Fe2 29.78(7) 2_566 2_566
N2 Na4 Fe2 58.56(7) . 2_566
C66 Na4 Fe2 148.37(9) . 2_566
C67 Na4 Fe2 67.52(8) 2_566 2_566
C57 Na4 Fe2 94.40(8) 2_566 2_566
C56 Na4 Fe2 165.01(10) . 2_566
C16 Na4 Fe2 138.90(8) . 2_566
C17 Na4 Fe2 51.15(7) 2_566 2_566
N2 Na4 Fe2 58.13(7) 2_566 .
N2 Na4 Fe2 29.35(7) . .
C66 Na4 Fe2 68.67(7) . .
C67 Na4 Fe2 146.81(8) 2_566 .
C57 Na4 Fe2 162.75(10) 2_566 .
C56 Na4 Fe2 95.09(8) . .
C16 Na4 Fe2 51.05(7) . .
C17 Na4 Fe2 139.00(8) 2_566 .
Fe2 Na4 Fe2 87.90(4) 2_566 .
N2 Fe2 N31 131.74(13) . .
N2 Fe2 N41 133.41(13) . .
N31 Fe2 N41 94.76(11) . .
N2 Fe2 Na4 46.30(10) . 2_566
N31 Fe2 Na4 176.39(9) . 2_566
N41 Fe2 Na4 87.11(9) . 2_566
N2 Fe2 Na4 45.81(10) . .
N31 Fe2 Na4 85.96(8) . .
N41 Fe2 Na4 178.58(9) . .
Na4 Fe2 Na4 92.10(4) 2_566 .
C24 N31 C16 120.0(3) . .
C24 N31 Fe2 126.5(2) . .
C16 N31 Fe2 113.5(2) . .
C44 N41 C17 120.3(3) . .
C44 N41 Fe2 126.3(2) . .
C17 N41 Fe2 113.3(2) . .
C24 C14 H14A 109.5 . .
C24 C14 H14B 109.5 . .
H14A C14 H14B 109.5 . .
C24 C14 H14C 109.5 . .
H14A C14 H14C 109.5 . .
H14B C14 H14C 109.5 . .
N31 C24 C34 121.4(3) . .
N31 C24 C14 119.6(3) . .
C34 C24 C14 119.1(3) . .
C44 C34 C24 129.3(3) . .
C44 C34 H34 115.3 . .
C24 C34 H34 115.3 . .
N41 C44 C34 121.5(3) . .
N41 C44 C54 118.9(3) . .
C34 C44 C54 119.6(3) . .
C44 C54 H54A 109.5 . .
C44 C54 H54B 109.5 . .
H54A C54 H54B 109.5 . .
C44 C54 H54C 109.5 . .
H54A C54 H54C 109.5 . .
H54B C54 H54C 109.5 . .
C26 C16 C66 120.6(3) . .
C26 C16 N31 118.8(3) . .
C66 C16 N31 120.4(3) . .
C26 C16 Na4 86.6(2) . .
C66 C16 Na4 70.50(19) . .
N31 C16 Na4 108.4(2) . .
C16 C26 C36 118.8(3) . .
C16 C26 C76 121.3(3) . .
C36 C26 C76 119.9(3) . .
C46 C36 C26 120.8(4) . .
C46 C36 H36 119.6 . .
C26 C36 H36 119.6 . .
C36 C46 C56 120.1(4) . .
C36 C46 H46 120.0 . .
C56 C46 H46 120.0 . .
C46 C56 C66 121.5(4) . .
C46 C56 Na4 86.0(2) . .
C66 C56 Na4 74.0(2) . .
C46 C56 H56 119.2 . .
C66 C56 H56 119.2 . .
Na4 C56 H56 110.7 . .
C56 C66 C16 118.2(3) . .
C56 C66 C106 119.9(3) . .
C16 C66 C106 121.9(3) . .
C56 C66 Na4 78.7(2) . .
C16 C66 Na4 82.5(2) . .
C106 C66 Na4 107.7(2) . .
C86 C76 C96 111.5(4) . .
C86 C76 C26 110.8(3) . .
C96 C76 C26 111.1(3) . .
C86 C76 H76 107.8 . .
C96 C76 H76 107.8 . .
C26 C76 H76 107.8 . .
C76 C86 H86A 109.5 . .
C76 C86 H86B 109.5 . .
H86A C86 H86B 109.5 . .
C76 C86 H86C 109.5 . .
H86A C86 H86C 109.5 . .
H86B C86 H86C 109.5 . .
C76 C96 H96A 109.5 . .
C76 C96 H96B 109.5 . .
H96A C96 H96B 109.5 . .
C76 C96 H96C 109.5 . .
H96A C96 H96C 109.5 . .
H96B C96 H96C 109.5 . .
C66 C106 C126 111.1(3) . .
C66 C106 C116 112.4(4) . .
C126 C106 C116 111.0(4) . .
C66 C106 H106 107.3 . .
C126 C106 H106 107.3 . .
C116 C106 H106 107.3 . .
C106 C116 H11J 109.5 . .
C106 C116 H11K 109.5 . .
H11J C116 H11K 109.5 . .
C106 C116 H11L 109.5 . .
H11J C116 H11L 109.5 . .
H11K C116 H11L 109.5 . .
C106 C126 H12G 109.5 . .
C106 C126 H12H 109.5 . .
H12G C126 H12H 109.5 . .
C106 C126 H12I 109.5 . .
H12G C126 H12I 109.5 . .
H12H C126 H12I 109.5 . .
C27 C17 C67 120.6(3) . .
C27 C17 N41 120.1(3) . .
C67 C17 N41 119.1(3) . .
C27 C17 Na4 88.1(2) . 2_566
C67 C17 Na4 69.59(19) . 2_566
N41 C17 Na4 107.9(2) . 2_566
C37 C27 C17 118.5(3) . .
C37 C27 C77 120.1(3) . .
C17 C27 C77 121.4(3) . .
C47 C37 C27 121.1(3) . .
C47 C37 H37 119.5 . .
C27 C37 H37 119.5 . .
C37 C47 C57 120.6(3) . .
C37 C47 H47 119.7 . .
C57 C47 H47 119.7 . .
C47 C57 C67 121.1(4) . .
C47 C57 Na4 85.8(2) . 2_566
C67 C57 Na4 74.7(2) . 2_566
C47 C57 H57 119.5 . .
C67 C57 H57 119.5 . .
Na4 C57 H57 110.0 2_566 .
C57 C67 C17 118.1(3) . .
C57 C67 C107 119.7(3) . .
C17 C67 C107 122.2(3) . .
C57 C67 Na4 77.8(2) . 2_566
C17 C67 Na4 83.5(2) . 2_566
C107 C67 Na4 107.9(2) . 2_566
C27 C77 C97 111.1(3) . .
C27 C77 C87 112.0(3) . .
C97 C77 C87 110.7(4) . .
C27 C77 H77 107.6 . .
C97 C77 H77 107.6 . .
C87 C77 H77 107.6 . .
C77 C87 H87A 109.5 . .
C77 C87 H87B 109.5 . .
H87A C87 H87B 109.5 . .
C77 C87 H87C 109.5 . .
H87A C87 H87C 109.5 . .
H87B C87 H87C 109.5 . .
C77 C97 H97A 109.5 . .
C77 C97 H97B 109.5 . .
H97A C97 H97B 109.5 . .
C77 C97 H97C 109.5 . .
H97A C97 H97C 109.5 . .
H97B C97 H97C 109.5 . .
C67 C107 C117 112.9(3) . .
C67 C107 C127 110.8(3) . .
C117 C107 C127 111.0(3) . .
C67 C107 H107 107.3 . .
C117 C107 H107 107.3 . .
C127 C107 H107 107.3 . .
C107 C117 H11M 109.5 . .
C107 C117 H11N 109.5 . .
H11M C117 H11N 109.5 . .
C107 C117 H11O 109.5 . .
H11M C117 H11O 109.5 . .
H11N C117 H11O 109.5 . .
C107 C127 H12J 109.5 . .
C107 C127 H12K 109.5 . .
H12J C127 H12K 109.5 . .
C107 C127 H12L 109.5 . .
H12J C127 H12L 109.5 . .
H12K C127 H12L 109.5 . .

loop_
_geom_bond_atom_site_label_1
_geom_bond_atom_site_label_2
_geom_bond_distance
_geom_bond_site_symmetry_2
N1 N1 1.254(6) 2_675
N1 Fe1 1.728(3) .
N1 Na3 2.454(3) 2_675
N1 Na3 2.566(3) .
Na3 N1 2.454(3) 2_675
Na3 C32 2.926(4) .
Na3 C22 2.961(4) .
Na3 C42 3.001(4) .
Na3 C12 3.024(3) .
Na3 C63 3.081(4) 2_675
Na3 C52 3.081(4) .
Na3 C62 3.111(4) .
Na3 C53 3.125(4) 2_675
Na3 Fe1 3.2455(15) 2_675
Na3 Fe1 3.5174(15) .
Fe1 N21 1.936(3) .
Fe1 N11 1.936(3) .
Fe1 Na3 3.2455(15) 2_675
N11 C21 1.347(4) .
N11 C12 1.428(4) .
N21 C41 1.350(4) .
N21 C13 1.429(4) .
C11 C21 1.507(5) .
C11 H11A 0.9800 .
C11 H11B 0.9800 .
C11 H11C 0.9800 .
C21 C31 1.394(5) .
C31 C41 1.398(5) .
C31 H31 0.9500 .
C41 C51 1.506(5) .
C51 H51A 0.9800 .
C51 H51B 0.9800 .
C51 H51C 0.9800 .
C12 C62 1.406(5) .
C12 C22 1.410(5) .
C22 C32 1.401(5) .
C22 C72 1.514(5) .
C32 C42 1.385(5) .
C32 H32 0.9500 .
C42 C52 1.379(5) .
C42 H42 0.9500 .
C52 C62 1.401(5) .
C52 H52 0.9500 .
C62 C102 1.518(5) .
C72 C82 1.531(5) .
C72 C92 1.539(5) .
C72 H72 1.0000 .
C82 H82A 0.9800 .
C82 H82B 0.9800 .
C82 H82C 0.9800 .
C92 H92A 0.9800 .
C92 H92B 0.9800 .
C92 H92C 0.9800 .
C102 C122 1.523(6) .
C102 C112 1.526(5) .
C102 H102 1.0000 .
C112 H11D 0.9800 .
C112 H11E 0.9800 .
C112 H11F 0.9800 .
C122 H12A 0.9800 .
C122 H12B 0.9800 .
C122 H12C 0.9800 .
C13 C63 1.408(5) .
C13 C23 1.412(5) .
C23 C33 1.395(5) .
C23 C73 1.520(5) .
C33 C43 1.372(5) .
C33 H33 0.9500 .
C43 C53 1.385(5) .
C43 H43 0.9500 .
C53 C63 1.400(5) .
C53 Na3 3.125(4) 2_675
C53 H53 1.0000 .
C63 C103 1.516(5) .
C63 Na3 3.081(4) 2_675
C73 C83 1.518(6) .
C73 C93 1.525(5) .
C73 H73 1.0000 .
C83 H83A 0.9800 .
C83 H83B 0.9800 .
C83 H83C 0.9800 .
C93 H93A 0.9800 .
C93 H93B 0.9800 .
C93 H93C 0.9800 .
C103 C113 1.522(5) .
C103 C123 1.523(5) .
C103 H103 1.0000 .
C113 H11G 0.9800 .
C113 H11H 0.9800 .
C113 H11I 0.9800 .
C123 H12D 0.9800 .
C123 H12E 0.9800 .
C123 H12F 0.9800 .
N2 N2 1.253(6) 2_566
N2 Fe2 1.725(3) .
N2 Na4 2.511(3) 2_566
N2 Na4 2.524(3) .
Na4 N2 2.512(3) 2_566
Na4 C66 2.933(4) .
Na4 C67 2.933(4) 2_566
Na4 C57 2.972(4) 2_566
Na4 C56 2.991(4) .
Na4 C16 3.085(4) .
Na4 C17 3.109(4) 2_566
Na4 Fe2 3.3717(15) 2_566
Na4 Fe2 3.4027(15) .
Fe2 N31 1.918(3) .
Fe2 N41 1.923(3) .
Fe2 Na4 3.3717(15) 2_566
N31 C24 1.355(4) .
N31 C16 1.427(4) .
N41 C44 1.356(4) .
N41 C17 1.423(4) .
C14 C24 1.493(5) .
C14 H14A 0.9800 .
C14 H14B 0.9800 .
C14 H14C 0.9800 .
C24 C34 1.404(5) .
C34 C44 1.403(5) .
C34 H34 0.9500 .
C44 C54 1.493(5) .
C54 H54A 0.9800 .
C54 H54B 0.9800 .
C54 H54C 0.9800 .
C16 C26 1.403(5) .
C16 C66 1.410(5) .
C26 C36 1.406(5) .
C26 C76 1.531(5) .
C36 C46 1.374(6) .
C36 H36 0.9500 .
C46 C56 1.380(6) .
C46 H46 0.9500 .
C56 C66 1.399(5) .
C56 H56 0.9500 .
C66 C106 1.515(5) .
C76 C86 1.521(6) .
C76 C96 1.524(6) .
C76 H76 1.0000 .
C86 H86A 0.9800 .
C86 H86B 0.9800 .
C86 H86C 0.9800 .
C96 H96A 0.9800 .
C96 H96B 0.9800 .
C96 H96C 0.9800 .
C106 C126 1.527(6) .
C106 C116 1.528(6) .
C106 H106 1.0000 .
C116 H11J 0.9800 .
C116 H11K 0.9800 .
C116 H11L 0.9800 .
C126 H12G 0.9800 .
C126 H12H 0.9800 .
C126 H12I 0.9800 .
C17 C27 1.414(5) .
C17 C67 1.418(5) .
C17 Na4 3.109(4) 2_566
C27 C37 1.399(5) .
C27 C77 1.517(5) .
C37 C47 1.375(5) .
C37 H37 0.9500 .
C47 C57 1.381(5) .
C47 H47 0.9500 .
C57 C67 1.402(5) .
C57 Na4 2.972(4) 2_566
C57 H57 0.9500 .
C67 C107 1.512(5) .
C67 Na4 2.933(4) 2_566
C77 C97 1.530(6) .
C77 C87 1.531(6) .
C77 H77 1.0000 .
C87 H87A 0.9800 .
C87 H87B 0.9800 .
C87 H87C 0.9800 .
C97 H97A 0.9800 .
C97 H97B 0.9800 .
C97 H97C 0.9800 .
C107 C117 1.519(5) .
C107 C127 1.530(6) .
C107 H107 1.0000 .
C117 H11M 0.9800 .
C117 H11N 0.9800 .
C117 H11O 0.9800 .
C127 H12J 0.9800 .
C127 H12K 0.9800 .
C127 H12L 0.9800 .

loop_
_geom_torsion_atom_site_label_1
_geom_torsion_atom_site_label_2
_geom_torsion_atom_site_label_3
_geom_torsion_atom_site_label_4
_geom_torsion
_geom_torsion_site_symmetry_1
_geom_torsion_site_symmetry_4
Na3 N1 Fe1 N21 -2.8(3) 2_675 .
Na3 N1 Fe1 N21 176.64(14) . .
Na3 N1 Fe1 N11 -175.58(12) 2_675 .
Na3 N1 Fe1 N11 3.9(2) . .
Na3 N1 Fe1 Na3 179.5(2) . 2_675
Na3 N1 Fe1 Na3 -179.5(2) 2_675 .
C12 N11 C21 C31 173.2(3) . .
Fe1 N11 C21 C31 -2.0(5) . .
C12 N11 C21 C11 -6.3(5) . .
Fe1 N11 C21 C11 178.5(2) . .
N11 C21 C31 C41 -3.8(6) . .
C11 C21 C31 C41 175.7(3) . .
C13 N21 C41 C31 -171.7(3) . .
Fe1 N21 C41 C31 0.4(5) . .
C13 N21 C41 C51 7.9(5) . .
Fe1 N21 C41 C51 -179.9(2) . .
C21 C31 C41 N21 4.6(6) . .
C21 C31 C41 C51 -175.0(3) . .
C21 N11 C12 C62 -93.3(4) . .
Fe1 N11 C12 C62 82.6(3) . .
C21 N11 C12 C22 90.6(4) . .
Fe1 N11 C12 C22 -93.5(3) . .
C21 N11 C12 Na3 174.9(2) . .
Fe1 N11 C12 Na3 -9.2(3) . .
C62 C12 C22 C32 -1.9(5) . .
N11 C12 C22 C32 174.2(3) . .
Na3 C12 C22 C32 65.9(3) . .
C62 C12 C22 C72 -179.5(3) . .
N11 C12 C22 C72 -3.4(5) . .
Na3 C12 C22 C72 -111.7(3) . .
C62 C12 C22 Na3 -67.7(3) . .
N11 C12 C22 Na3 108.3(3) . .
C12 C22 C32 C42 1.5(5) . .
C72 C22 C32 C42 179.1(3) . .
Na3 C22 C32 C42 69.6(3) . .
C12 C22 C32 Na3 -68.1(3) . .
C72 C22 C32 Na3 109.5(3) . .
C22 C32 C42 C52 -0.7(5) . .
Na3 C32 C42 C52 67.8(3) . .
C22 C32 C42 Na3 -68.5(3) . .
C32 C42 C52 C62 0.4(5) . .
Na3 C42 C52 C62 64.7(3) . .
C32 C42 C52 Na3 -64.3(3) . .
C42 C52 C62 C12 -0.8(5) . .
Na3 C52 C62 C12 61.7(3) . .
C42 C52 C62 C102 179.6(3) . .
Na3 C52 C62 C102 -117.9(3) . .
C42 C52 C62 Na3 -62.4(3) . .
C22 C12 C62 C52 1.5(5) . .
N11 C12 C62 C52 -174.6(3) . .
Na3 C12 C62 C52 -62.9(3) . .
C22 C12 C62 C102 -178.9(3) . .
N11 C12 C62 C102 5.0(5) . .
Na3 C12 C62 C102 116.7(3) . .
C22 C12 C62 Na3 64.4(3) . .
N11 C12 C62 Na3 -111.6(3) . .
C32 C22 C72 C82 49.6(5) . .
C12 C22 C72 C82 -132.8(3) . .
Na3 C22 C72 C82 135.7(3) . .
C32 C22 C72 C92 -75.2(4) . .
C12 C22 C72 C92 102.4(4) . .
Na3 C22 C72 C92 10.8(4) . .
C52 C62 C102 C122 52.0(5) . .
C12 C62 C102 C122 -127.6(4) . .
Na3 C62 C102 C122 -39.0(4) . .
C52 C62 C102 C112 -73.2(4) . .
C12 C62 C102 C112 107.2(4) . .
Na3 C62 C102 C112 -164.2(2) . .
C41 N21 C13 C63 -100.8(4) . .
Fe1 N21 C13 C63 86.0(3) . .
C41 N21 C13 C23 84.7(4) . .
Fe1 N21 C13 C23 -88.6(3) . .
C63 C13 C23 C33 -4.8(5) . .
N21 C13 C23 C33 169.7(3) . .
C63 C13 C23 C73 177.6(3) . .
N21 C13 C23 C73 -7.9(5) . .
C13 C23 C33 C43 0.7(5) . .
C73 C23 C33 C43 178.4(3) . .
C23 C33 C43 C53 2.9(6) . .
C33 C43 C53 C63 -2.4(5) . .
C33 C43 C53 Na3 -72.3(3) . 2_675
C43 C53 C63 C13 -1.6(5) . .
Na3 C53 C63 C13 74.0(3) 2_675 .
C43 C53 C63 C103 178.4(3) . .
Na3 C53 C63 C103 -106.0(3) 2_675 .
C43 C53 C63 Na3 -75.6(3) . 2_675
C23 C13 C63 C53 5.2(5) . .
N21 C13 C63 C53 -169.2(3) . .
C23 C13 C63 C103 -174.8(3) . .
N21 C13 C63 C103 10.8(5) . .
C23 C13 C63 Na3 77.6(3) . 2_675
N21 C13 C63 Na3 -96.8(3) . 2_675
C33 C23 C73 C83 -73.8(4) . .
C13 C23 C73 C83 103.8(4) . .
C33 C23 C73 C93 49.6(5) . .
C13 C23 C73 C93 -132.8(4) . .
C53 C63 C103 C113 -60.9(4) . .
C13 C63 C103 C113 119.1(4) . .
Na3 C63 C103 C113 -148.8(2) 2_675 .
C53 C63 C103 C123 64.0(4) . .
C13 C63 C103 C123 -115.9(4) . .
Na3 C63 C103 C123 -23.9(4) 2_675 .
Na4 N2 Fe2 N31 -175.87(12) 2_566 .
Na4 N2 Fe2 N31 2.5(2) . .
Na4 N2 Fe2 N41 0.0(2) 2_566 .
Na4 N2 Fe2 N41 178.36(13) . .
Na4 N2 Fe2 Na4 178.4(2) . 2_566
Na4 N2 Fe2 Na4 -178.4(2) 2_566 .
C16 N31 C24 C34 -171.0(3) . .
Fe2 N31 C24 C34 5.8(5) . .
C16 N31 C24 C14 10.9(5) . .
Fe2 N31 C24 C14 -172.3(2) . .
N31 C24 C34 C44 -0.8(6) . .
C14 C24 C34 C44 177.3(3) . .
C17 N41 C44 C34 -179.6(3) . .
Fe2 N41 C44 C34 3.0(5) . .
C17 N41 C44 C54 -0.2(5) . .
Fe2 N41 C44 C54 -177.6(2) . .
C24 C34 C44 N41 -3.9(6) . .
C24 C34 C44 C54 176.7(3) . .
C24 N31 C16 C26 91.8(4) . .
Fe2 N31 C16 C26 -85.4(3) . .
C24 N31 C16 C66 -94.0(4) . .
Fe2 N31 C16 C66 88.8(3) . .
C24 N31 C16 Na4 -171.8(2) . .
Fe2 N31 C16 Na4 11.0(3) . .
C66 C16 C26 C36 -1.3(5) . .
N31 C16 C26 C36 172.9(3) . .
Na4 C16 C26 C36 63.7(3) . .
C66 C16 C26 C76 178.7(3) . .
N31 C16 C26 C76 -7.1(5) . .
Na4 C16 C26 C76 -116.3(3) . .
C16 C26 C36 C46 0.9(6) . .
C76 C26 C36 C46 -179.1(4) . .
C26 C36 C46 C56 -0.1(6) . .
C36 C46 C56 C66 -0.5(6) . .
C36 C46 C56 Na4 -69.0(4) . .
C46 C56 C66 C16 0.2(5) . .
Na4 C56 C66 C16 75.1(3) . .
C46 C56 C66 C106 -178.9(4) . .
Na4 C56 C66 C106 -104.0(3) . .
C46 C56 C66 Na4 -74.9(4) . .
C26 C16 C66 C56 0.7(5) . .
N31 C16 C66 C56 -173.3(3) . .
Na4 C16 C66 C56 -72.9(3) . .
C26 C16 C66 C106 179.8(3) . .
N31 C16 C66 C106 5.7(5) . .
Na4 C16 C66 C106 106.2(3) . .
C26 C16 C66 Na4 73.6(3) . .
N31 C16 C66 Na4 -100.5(3) . .
C16 C26 C76 C86 -120.1(4) . .
C36 C26 C76 C86 59.9(5) . .
C16 C26 C76 C96 115.4(4) . .
C36 C26 C76 C96 -64.6(5) . .
C56 C66 C106 C126 71.5(5) . .
C16 C66 C106 C126 -107.6(4) . .
Na4 C66 C106 C126 -15.4(4) . .
C56 C66 C106 C116 -53.7(5) . .
C16 C66 C106 C116 127.3(4) . .
Na4 C66 C106 C116 -140.6(3) . .
C44 N41 C17 C27 -86.5(4) . .
Fe2 N41 C17 C27 91.2(3) . .
C44 N41 C17 C67 98.9(4) . .
Fe2 N41 C17 C67 -83.4(3) . .
C44 N41 C17 Na4 175.0(2) . 2_566
Fe2 N41 C17 Na4 -7.3(3) . 2_566
C67 C17 C27 C37 3.6(5) . .
N41 C17 C27 C37 -171.0(3) . .
Na4 C17 C27 C37 -61.3(3) 2_566 .
C67 C17 C27 C77 -178.7(3) . .
N41 C17 C27 C77 6.7(5) . .
Na4 C17 C27 C77 116.4(3) 2_566 .
C17 C27 C37 C47 -2.0(5) . .
C77 C27 C37 C47 -179.7(3) . .
C27 C37 C47 C57 -0.8(6) . .
C37 C47 C57 C67 2.0(6) . .
C37 C47 C57 Na4 71.3(3) . 2_566
C47 C57 C67 C17 -0.4(5) . .
Na4 C57 C67 C17 -75.7(3) 2_566 .
C47 C57 C67 C107 179.2(3) . .
Na4 C57 C67 C107 103.9(3) 2_566 .
C47 C57 C67 Na4 75.3(3) . 2_566
C27 C17 C67 C57 -2.4(5) . .
N41 C17 C67 C57 172.2(3) . .
Na4 C17 C67 C57 72.4(3) 2_566 .
C27 C17 C67 C107 178.1(3) . .
N41 C17 C67 C107 -7.4(5) . .
Na4 C17 C67 C107 -107.1(3) 2_566 .
C27 C17 C67 Na4 -74.8(3) . 2_566
N41 C17 C67 Na4 99.7(3) . 2_566
C37 C27 C77 C97 72.5(4) . .
C17 C27 C77 C97 -105.1(4) . .
C37 C27 C77 C87 -51.8(5) . .
C17 C27 C77 C87 130.5(4) . .
C57 C67 C107 C117 56.3(5) . .
C17 C67 C107 C117 -124.2(4) . .
Na4 C67 C107 C117 142.3(3) 2_566 .
C57 C67 C107 C127 -68.9(4) . .
C17 C67 C107 C127 110.6(4) . .
Na4 C67 C107 C127 17.0(4) 2_566 .
